data_4512505
loop_
_publ_author_name
'An, Haiyan'
'Hu, Ying'
'Wang, Lin'
'Zhou, Enlong'
'Fei, Fei'
'Su, Zhongmin'

_publ_section_title
;
 3D Racemic Microporous Frameworks and 3D Chiral Supramolecular
 Architectures Based on Evans--Showell-Type Polyoxometalates Controlled by
 the Temperature
;
_journal_issue 1
_journal_name_full 'Crystal Growth &amp; Design'
_journal_page_first 164
_journal_paper_doi 10.1021/cg501125h
_journal_volume 15
_journal_year 2015
_chemical_formula_sum 'Co2 H38 Mo10 O55 Tb2'
_chemical_formula_weight 2313.40
_chemical_name_systematic
; 
 ? 
;
_space_group_IT_number 14
_symmetry_cell_setting monoclinic
_symmetry_space_group_name_Hall '-P 2ybc'
_symmetry_space_group_name_H-M 'P 1 21/c 1'
_atom_sites_solution_hydrogens geom
_atom_sites_solution_primary direct
_atom_sites_solution_secondary difmap
_audit_creation_method SHELXL-97
_cell_angle_alpha 90.00
_cell_angle_beta 106.22
_cell_angle_gamma 90.00
_cell_formula_units_Z 4
_cell_length_a 12.4365(3)
_cell_length_b 18.4751(5)
_cell_length_c 20.2258(5)
_cell_measurement_reflns_used 22336
_cell_measurement_temperature 293(2)
_cell_measurement_theta_max 25.00
_cell_measurement_theta_min 1.52
_cell_volume 4462.2(2)
_computing_molecular_graphics 'Bruker SHELXTL'
_computing_publication_material 'Bruker SHELXTL'
_computing_structure_refinement 'SHELXL-97 (Sheldrick, 1997)'
_computing_structure_solution 'SHELXS-97 (Sheldrick, 1990)'
_diffrn_ambient_temperature 293(2)
_diffrn_detector_area_resol_mean 0.01
_diffrn_measured_fraction_theta_full 1.000
_diffrn_measured_fraction_theta_max 1.000
_diffrn_measurement_device_type 'Bruker Smart Apex CCD'
_diffrn_measurement_method \w-2\q
_diffrn_radiation_monochromator graphite
_diffrn_radiation_source 'fine-focus sealed tube'
_diffrn_radiation_type MoK\a
_diffrn_radiation_wavelength 0.71073
_diffrn_reflns_av_R_equivalents 0.0174
_diffrn_reflns_av_sigmaI/netI 0.0191
_diffrn_reflns_limit_h_max 14
_diffrn_reflns_limit_h_min -14
_diffrn_reflns_limit_k_max 21
_diffrn_reflns_limit_k_min -21
_diffrn_reflns_limit_l_max 22
_diffrn_reflns_limit_l_min -24
_diffrn_reflns_number 22336
_diffrn_reflns_theta_full 25.00
_diffrn_reflns_theta_max 25.00
_diffrn_reflns_theta_min 1.52
_diffrn_standards_decay_% none
_diffrn_standards_interval_count 0
_diffrn_standards_interval_time 0
_diffrn_standards_number 0
_exptl_absorpt_coefficient_mu 6.690
_exptl_absorpt_correction_T_max 0.479
_exptl_absorpt_correction_T_min 0.338
_exptl_absorpt_correction_type empirical
_exptl_absorpt_process_details 'ABSCOR by T.Higashi 8 March, 1995'
_exptl_crystal_colour 'dark green '
_exptl_crystal_density_diffrn 3.444
_exptl_crystal_density_method 'not measured'
_exptl_crystal_description bar
_exptl_crystal_F_000 4328
_exptl_crystal_size_max 0.30
_exptl_crystal_size_mid 0.14
_exptl_crystal_size_min 0.11
_refine_diff_density_max 1.055
_refine_diff_density_min -2.172
_refine_diff_density_rms 0.147
_refine_ls_extinction_method none
_refine_ls_goodness_of_fit_ref 1.068
_refine_ls_hydrogen_treatment mixed
_refine_ls_matrix_type full
_refine_ls_number_parameters 726
_refine_ls_number_reflns 7862
_refine_ls_number_restraints 52
_refine_ls_restrained_S_all 1.072
_refine_ls_R_factor_all 0.0253
_refine_ls_R_factor_gt 0.0229
_refine_ls_shift/su_max 0.001
_refine_ls_shift/su_mean 0.000
_refine_ls_structure_factor_coef Fsqd
_refine_ls_weighting_details 'calc w=1/[\s^2^(Fo^2^)+(0.0237P)^2^+26.4727P] where P=(Fo^2^+2Fc^2^)/3'
_refine_ls_weighting_scheme calc
_refine_ls_wR_factor_gt 0.0556
_refine_ls_wR_factor_ref 0.0566
_reflns_number_gt 7355
_reflns_number_total 7862
_reflns_threshold_expression >2sigma(I)
_cod_data_source_file cg501125h_si_002.cif
_cod_data_source_block 2
_cod_depositor_comments
;
The following automatic conversions were performed:

'_symmetry_cell_setting' value 'Monoclinic' changed to 'monoclinic'
according to
/home/saulius/struct/COD-crude-data--automatic-downloads/rss-feeds/ACS/lib/dictionaries/cif_core.dic
dictionary named 'cif_core.dic' version 2.4.2 from 2011-04-26.

Automatic conversion script
Id: cif_fix_values 2935 2014-11-11 08:27:57Z andrius 

 Adding full bibliography for 4512504--4512507.cif.
;
_cod_original_cell_volume 4462.3(2)
_cod_original_sg_symbol_H-M P2(1)/c
_cod_original_formula_sum 'H38 Co2 Mo10 O55 Tb2'
_cod_database_code 4512505

loop_
_symmetry_equiv_pos_as_xyz
'x, y, z'
'-x, y+1/2, -z+1/2'
'-x, -y, -z'
'x, -y-1/2, z-1/2'

loop_
_atom_site_label
_atom_site_type_symbol
_atom_site_fract_x
_atom_site_fract_y
_atom_site_fract_z
_atom_site_U_iso_or_equiv
_atom_site_adp_type
_atom_site_occupancy
_atom_site_symmetry_multiplicity
_atom_site_calc_flag
_atom_site_refinement_flags
Tb1 Tb 0.207307(19) 0.872022(13) 0.478360(12) 0.01318(6) Uani 1 1 d .
Tb2 Tb -0.67436(2) 1.016213(15) 0.175962(14) 0.02418(7) Uani 1 1 d .
Mo1 Mo -0.39828(3) 0.75342(2) 0.17622(2) 0.01266(9) Uani 1 1 d .
Mo2 Mo -0.38750(4) 0.97418(2) 0.13049(2) 0.01432(10) Uani 1 1 d .
Mo3 Mo -0.14896(4) 0.98339(2) 0.25278(2) 0.01664(10) Uani 1 1 d .
Mo4 Mo 0.03448(3) 0.85114(2) 0.26849(2) 0.01307(9) Uani 1 1 d .
Mo5 Mo -0.03954(3) 0.70523(2) 0.17441(2) 0.01235(9) Uani 1 1 d .
Mo6 Mo -0.06527(3) 0.83758(2) 0.05541(2) 0.01162(9) Uani 1 1 d .
Mo7 Mo -0.10653(3) 0.69279(2) -0.03994(2) 0.01192(9) Uani 1 1 d .
Mo8 Mo -0.31025(3) 0.58023(2) -0.03802(2) 0.01386(9) Uani 1 1 d .
Mo9 Mo -0.46177(3) 0.61666(2) 0.06827(2) 0.01276(9) Uani 1 1 d .
Mo10 Mo -0.43953(3) 0.83525(2) 0.02354(2) 0.01273(9) Uani 1 1 d .
Co1 Co -0.20997(5) 0.84214(3) 0.15085(3) 0.00977(13) Uani 1 1 d .
Co2 Co -0.25795(5) 0.72306(3) 0.06460(3) 0.00946(13) Uani 1 1 d .
O1 O 0.0768(3) 0.8301(2) 0.06989(19) 0.0222(8) Uani 1 1 d .
O2 O -0.2473(3) 0.82339(17) 0.05615(16) 0.0115(7) Uani 1 1 d .
O3 O -0.1023(3) 0.71908(18) 0.07214(16) 0.0119(7) Uani 1 1 d .
O4 O -0.4586(3) 0.52709(19) 0.09024(19) 0.0215(8) Uani 1 1 d .
O5 O 0.1558(3) 0.8476(2) 0.24514(19) 0.0233(8) Uani 1 1 d .
O6 O -0.0919(3) 0.92865(19) 0.04184(19) 0.0205(8) Uani 1 1 d .
O7 O -0.5767(3) 0.8351(2) 0.0223(2) 0.0257(9) Uani 1 1 d .
O8 O -0.2807(3) 0.62034(17) 0.07337(17) 0.0127(7) Uani 1 1 d D
H1 H -0.229(3) 0.606(3) 0.1054(19) 0.014(14) Uiso 1 1 d D
O9 O -0.3476(3) 0.5786(2) -0.12502(19) 0.0265(9) Uani 1 1 d .
O10 O -0.4375(3) 0.8200(2) -0.06003(18) 0.0231(8) Uani 1 1 d .
O11 O -0.2088(3) 0.94642(18) 0.14158(17) 0.0130(7) Uani 1 1 d D
H2 H -0.179(5) 0.960(4) 0.112(3) 0.04(2) Uiso 1 1 d D
O12 O -0.1496(3) 0.6901(2) -0.12653(18) 0.0228(8) Uani 1 1 d .
O13 O -0.1239(3) 0.9842(2) 0.3410(2) 0.0282(9) Uani 1 1 d .
O14 O -0.4108(3) 0.73583(17) 0.06132(17) 0.0111(7) Uani 1 1 d .
O15 O -0.1503(3) 0.59899(19) -0.01695(18) 0.0156(7) Uani 1 1 d .
O16 O -0.4076(3) 0.65164(18) 0.16124(17) 0.0158(7) Uani 1 1 d .
O17 O 0.0776(3) 0.8580(2) 0.35674(18) 0.0209(8) Uani 1 1 d .
O18 O -0.3372(3) 0.7586(2) 0.26248(19) 0.0240(8) Uani 1 1 d .
O19 O -0.4062(3) 0.93544(18) 0.03824(17) 0.0165(7) Uani 1 1 d .
O20 O -0.2822(3) 0.70099(18) -0.03232(17) 0.0139(7) Uani 1 1 d D
H3 H -0.329(4) 0.728(3) -0.056(3) 0.020(16) Uiso 1 1 d D
O21 O 0.0934(3) 0.6942(2) 0.16690(19) 0.0222(8) Uani 1 1 d .
O22 O -0.1535(3) 0.86206(18) 0.24805(17) 0.0134(7) Uani 1 1 d D
H4 H -0.184(5) 0.844(3) 0.275(3) 0.031(19) Uiso 1 1 d D
O23 O -0.0072(3) 0.74932(19) 0.26190(17) 0.0157(7) Uani 1 1 d .
O24 O -0.3669(3) 0.84908(18) 0.14091(17) 0.0128(7) Uani 1 1 d .
O25 O -0.3111(3) 0.97274(19) 0.22652(18) 0.0184(8) Uani 1 1 d .
O26 O -0.4500(3) 0.60916(19) -0.02387(17) 0.0153(7) Uani 1 1 d .
O27 O -0.0055(3) 0.95006(19) 0.24435(18) 0.0177(8) Uani 1 1 d .
O28 O -0.0581(3) 0.82773(18) 0.15402(16) 0.0112(7) Uani 1 1 d .
O29 O -0.2228(3) 0.74234(17) 0.15902(16) 0.0115(7) Uani 1 1 d .
O30 O -0.1147(3) 0.79762(18) -0.03341(17) 0.0151(7) Uani 1 1 d .
O31 O -0.1418(3) 1.0712(2) 0.2279(2) 0.0286(9) Uani 1 1 d .
O32 O -0.0862(3) 0.6201(2) 0.1857(2) 0.0234(8) Uani 1 1 d .
O33 O -0.5374(3) 0.7718(2) 0.1652(2) 0.0238(8) Uani 1 1 d .
O34 O -0.3704(3) 1.0620(2) 0.1116(2) 0.0256(9) Uani 1 1 d .
O35 O -0.5228(3) 0.9682(2) 0.13805(19) 0.0229(8) Uani 1 1 d .
O36 O -0.2951(3) 0.49098(19) -0.0108(2) 0.0215(8) Uani 1 1 d .
O37 O 0.0371(3) 0.68087(19) -0.01782(18) 0.0180(8) Uani 1 1 d .
O38 O -0.6017(3) 0.64120(19) 0.04561(19) 0.0183(8) Uani 1 1 d .
O1W O 0.3079(4) 0.9082(3) 0.3953(2) 0.0323(10) Uani 1 1 d D
H1WA H 0.359(4) 0.939(3) 0.411(4) 0.05(2) Uiso 1 1 d D
H1WB H 0.342(6) 0.870(3) 0.389(6) 0.12(5) Uiso 1 1 d D
O2W O 0.2528(5) 0.7634(3) 0.4288(3) 0.0427(12) Uani 1 1 d D
H2WA H 0.251(8) 0.757(5) 0.3871(15) 0.08(3) Uiso 1 1 d D
H2WB H 0.254(10) 0.721(2) 0.445(4) 0.12(5) Uiso 1 1 d D
O3W O 0.1816(4) 0.9061(2) 0.5874(2) 0.0300(10) Uani 1 1 d D
H3WB H 0.163(6) 0.9458(15) 0.602(3) 0.04(2) Uiso 1 1 d D
H3WA H 0.164(6) 0.874(2) 0.612(3) 0.05(2) Uiso 1 1 d D
O4W O 0.0774(3) 0.9702(2) 0.4461(2) 0.0307(10) Uani 1 1 d D
H4WB H 0.072(5) 1.0136(15) 0.458(4) 0.05(2) Uiso 1 1 d D
H4WA H 0.014(3) 0.959(3) 0.420(3) 0.038(19) Uiso 1 1 d D
O5W O 0.2422(3) 0.7689(2) 0.5623(2) 0.0296(10) Uani 1 1 d D
H5WB H 0.305(3) 0.757(4) 0.588(3) 0.06(3) Uiso 1 1 d D
H5WA H 0.199(5) 0.734(3) 0.562(5) 0.12(4) Uiso 1 1 d D
O6W O -0.6928(5) 0.8884(3) 0.1731(3) 0.0462(13) Uani 1 1 d D
H6WB H -0.632(5) 0.865(6) 0.186(7) 0.16(6) Uiso 1 1 d D
H6WA H -0.734(6) 0.868(4) 0.195(4) 0.08(3) Uiso 1 1 d D
O7W O -0.7542(5) 1.0113(4) 0.2728(3) 0.0555(14) Uani 1 1 d D
H7WA H -0.809(5) 1.041(4) 0.266(4) 0.083 Uiso 1 1 d D
H7WB H -0.753(7) 0.989(4) 0.309(3) 0.083 Uiso 1 1 d D
O8W O -0.8674(4) 0.9895(3) 0.1275(3) 0.0581(15) Uani 1 1 d D
H8WA H -0.915(5) 1.023(3) 0.125(5) 0.087 Uiso 1 1 d D
H8WB H -0.906(6) 0.954(3) 0.106(5) 0.087 Uiso 1 1 d D
O9W O -0.5258(5) 0.9894(4) 0.2748(2) 0.0584(16) Uani 1 1 d D
H9WA H -0.527(7) 1.002(5) 0.3149(19) 0.088 Uiso 1 1 d D
H9WB H -0.462(4) 0.970(5) 0.282(4) 0.088 Uiso 1 1 d D
O10W O -0.7771(5) 1.1269(3) 0.1709(4) 0.0605(16) Uani 1 1 d D
H10A H -0.8473(18) 1.136(5) 0.160(5) 0.091 Uiso 1 1 d D
H10B H -0.753(7) 1.154(5) 0.144(4) 0.091 Uiso 1 1 d D
O11W O -0.7115(4) 1.0312(3) 0.0573(2) 0.0493(14) Uani 1 1 d D
H11B H -0.672(6) 1.030(6) 0.029(3) 0.09(4) Uiso 1 1 d D
H11A H -0.779(2) 1.030(6) 0.032(3) 0.09(4) Uiso 1 1 d D
O12W O -0.5510(4) 1.1157(3) 0.1866(3) 0.0363(10) Uani 1 1 d D
H12A H -0.546(7) 1.142(4) 0.153(3) 0.09(4) Uiso 1 1 d D
H12B H -0.494(5) 1.129(5) 0.219(3) 0.09(4) Uiso 1 1 d D
OW1 O -1.0062(6) 1.1003(5) 0.1355(4) 0.103(3) Uani 1 1 d .
OW2 O -0.8030(7) 0.8949(6) -0.0329(5) 0.130(4) Uani 1 1 d .
OW3 O 0.2727(7) 0.7033(4) 0.3099(4) 0.099(3) Uani 1 1 d .
OW4 O 0.4267(7) 0.8176(5) 0.3280(4) 0.106(3) Uani 1 1 d U
OW5 O -0.3640(8) 1.1344(6) 0.2865(5) 0.138(4) Uani 1 1 d U

loop_
_atom_site_aniso_label
_atom_site_aniso_U_11
_atom_site_aniso_U_22
_atom_site_aniso_U_33
_atom_site_aniso_U_23
_atom_site_aniso_U_13
_atom_site_aniso_U_12
Tb1 0.01044(12) 0.01404(12) 0.01416(12) 0.00018(9) 0.00194(9) -0.00130(9)
Tb2 0.02079(14) 0.02671(15) 0.02402(15) 0.00144(11) 0.00454(11) 0.00176(11)
Mo1 0.0127(2) 0.0127(2) 0.0127(2) -0.00095(16) 0.00361(17) -0.00194(16)
Mo2 0.0131(2) 0.0129(2) 0.0156(2) -0.00181(17) 0.00185(17) 0.00283(16)
Mo3 0.0179(2) 0.0138(2) 0.0147(2) -0.00522(17) -0.00122(18) 0.00138(17)
Mo4 0.0106(2) 0.0159(2) 0.0110(2) -0.00236(16) 0.00022(16) -0.00127(16)
Mo5 0.0118(2) 0.0122(2) 0.0107(2) -0.00002(16) -0.00075(16) 0.00197(16)
Mo6 0.0115(2) 0.0124(2) 0.0108(2) -0.00042(16) 0.00283(16) -0.00019(16)
Mo7 0.0099(2) 0.0146(2) 0.0103(2) -0.00265(16) 0.00139(16) 0.00157(16)
Mo8 0.0113(2) 0.0122(2) 0.0160(2) -0.00550(17) 0.00040(17) 0.00047(16)
Mo9 0.0086(2) 0.0105(2) 0.0176(2) -0.00245(16) 0.00095(16) -0.00062(15)
Mo10 0.0113(2) 0.0119(2) 0.0128(2) 0.00035(16) -0.00018(16) 0.00180(16)
Co1 0.0095(3) 0.0102(3) 0.0085(3) -0.0011(2) 0.0006(2) 0.0004(2)
Co2 0.0088(3) 0.0091(3) 0.0094(3) -0.0016(2) 0.0008(2) -0.0001(2)
O1 0.0147(18) 0.029(2) 0.023(2) -0.0024(16) 0.0049(16) -0.0011(16)
O2 0.0143(17) 0.0106(17) 0.0082(16) -0.0009(13) 0.0007(13) 0.0013(13)
O3 0.0101(16) 0.0135(17) 0.0110(17) -0.0009(13) 0.0011(13) 0.0018(13)
O4 0.0211(19) 0.0164(19) 0.025(2) 0.0006(15) 0.0024(16) -0.0009(15)
O5 0.0186(19) 0.028(2) 0.024(2) 0.0007(16) 0.0071(16) -0.0003(16)
O6 0.024(2) 0.0150(19) 0.021(2) 0.0007(15) 0.0042(16) 0.0015(15)
O7 0.0134(19) 0.026(2) 0.034(2) 0.0006(18) 0.0017(16) 0.0023(16)
O8 0.0108(17) 0.0085(17) 0.0149(18) -0.0013(14) -0.0026(14) 0.0005(13)
O9 0.024(2) 0.035(2) 0.019(2) -0.0097(17) 0.0027(16) -0.0040(17)
O10 0.027(2) 0.024(2) 0.0151(19) -0.0002(15) 0.0021(16) 0.0041(16)
O11 0.0154(17) 0.0110(17) 0.0134(18) -0.0006(14) 0.0056(14) -0.0001(14)
O12 0.025(2) 0.029(2) 0.0138(19) -0.0032(16) 0.0031(16) 0.0049(17)
O13 0.027(2) 0.037(2) 0.017(2) -0.0096(17) -0.0007(17) 0.0050(18)
O14 0.0097(16) 0.0089(16) 0.0137(17) 0.0006(13) 0.0017(13) 0.0009(13)
O15 0.0108(17) 0.0149(18) 0.0193(19) -0.0025(14) 0.0015(14) 0.0022(14)
O16 0.0183(18) 0.0126(17) 0.0147(18) 0.0001(14) 0.0017(14) -0.0035(14)
O17 0.0200(19) 0.026(2) 0.0138(19) -0.0039(15) 0.0000(15) -0.0053(16)
O18 0.027(2) 0.026(2) 0.0169(19) -0.0008(16) 0.0029(16) -0.0061(17)
O19 0.0201(19) 0.0132(18) 0.0146(18) 0.0012(14) 0.0022(15) 0.0004(14)
O20 0.0126(17) 0.0133(18) 0.0138(18) -0.0007(14) 0.0004(14) 0.0043(14)
O21 0.0158(19) 0.029(2) 0.020(2) 0.0009(16) 0.0023(15) 0.0061(16)
O22 0.0156(18) 0.0147(18) 0.0096(17) -0.0009(14) 0.0032(14) -0.0015(14)
O23 0.0186(18) 0.0159(18) 0.0112(17) 0.0008(14) 0.0017(14) -0.0020(14)
O24 0.0105(16) 0.0130(17) 0.0141(17) -0.0017(14) 0.0021(14) 0.0018(13)
O25 0.0209(19) 0.0194(19) 0.0146(18) -0.0036(15) 0.0043(15) 0.0042(15)
O26 0.0092(16) 0.0182(18) 0.0153(18) -0.0046(14) -0.0016(14) -0.0001(14)
O27 0.0145(17) 0.0141(18) 0.0220(19) 0.0000(15) 0.0012(15) -0.0019(14)
O28 0.0096(16) 0.0147(17) 0.0075(16) -0.0016(13) -0.0004(13) 0.0006(13)
O29 0.0140(17) 0.0086(16) 0.0110(17) -0.0005(13) 0.0022(14) -0.0011(13)
O30 0.0208(18) 0.0129(17) 0.0115(17) 0.0001(14) 0.0044(14) 0.0017(14)
O31 0.027(2) 0.017(2) 0.035(2) -0.0056(17) -0.0031(18) -0.0005(16)
O32 0.022(2) 0.0166(19) 0.028(2) 0.0042(16) 0.0005(16) 0.0008(15)
O33 0.0150(19) 0.026(2) 0.032(2) 0.0028(17) 0.0083(16) -0.0008(16)
O34 0.033(2) 0.015(2) 0.027(2) 0.0016(16) 0.0044(18) 0.0032(16)
O35 0.0183(19) 0.025(2) 0.024(2) -0.0041(16) 0.0042(16) 0.0020(16)
O36 0.0134(18) 0.0138(18) 0.034(2) -0.0049(16) 0.0020(16) 0.0008(14)
O37 0.0137(18) 0.0185(19) 0.0212(19) -0.0028(15) 0.0038(15) 0.0006(14)
O38 0.0116(17) 0.0172(19) 0.025(2) -0.0039(15) 0.0031(15) -0.0005(14)
O1W 0.030(2) 0.040(3) 0.026(2) -0.001(2) 0.0060(19) -0.017(2)
O2W 0.067(4) 0.026(3) 0.033(3) 0.000(2) 0.010(3) 0.013(2)
O3W 0.047(3) 0.021(2) 0.027(2) -0.0048(18) 0.019(2) -0.002(2)
O4W 0.022(2) 0.019(2) 0.039(3) -0.0083(18) -0.0135(19) 0.0052(16)
O5W 0.016(2) 0.028(2) 0.042(3) 0.014(2) 0.0050(19) -0.0017(18)
O6W 0.041(3) 0.034(3) 0.075(4) 0.005(2) 0.035(3) -0.002(2)
O7W 0.053(3) 0.079(4) 0.039(3) -0.002(3) 0.020(3) 0.010(3)
O8W 0.032(3) 0.058(4) 0.074(4) -0.009(3) -0.001(3) -0.014(2)
O9W 0.064(4) 0.083(4) 0.024(3) 0.005(3) 0.004(2) 0.040(3)
O10W 0.039(3) 0.043(3) 0.087(5) -0.004(3) -0.003(3) 0.010(3)
O11W 0.030(3) 0.085(4) 0.030(3) 0.021(3) 0.004(2) 0.008(3)
O12W 0.039(3) 0.034(3) 0.036(3) -0.001(2) 0.010(2) -0.002(2)
OW1 0.060(4) 0.171(9) 0.088(5) -0.001(5) 0.036(4) 0.008(5)
OW2 0.067(5) 0.167(10) 0.147(9) 0.016(7) 0.015(5) 0.014(6)
OW3 0.117(7) 0.080(5) 0.093(6) -0.015(4) 0.016(5) 0.003(5)
OW4 0.104(5) 0.104(5) 0.098(5) -0.024(4) 0.009(4) 0.010(5)
OW5 0.091(5) 0.174(8) 0.128(6) -0.055(6) -0.006(5) 0.029(5)

loop_
_atom_type_symbol
_atom_type_description
_atom_type_scat_dispersion_real
_atom_type_scat_dispersion_imag
_atom_type_scat_source
O O 0.0106 0.0060 'International Tables Vol C Tables 4.2.6.8 and 6.1.1.4'
H H 0.0000 0.0000 'International Tables Vol C Tables 4.2.6.8 and 6.1.1.4'
Co Co 0.3494 0.9721 'International Tables Vol C Tables 4.2.6.8 and 6.1.1.4'
Mo Mo -1.6832 0.6857 'International Tables Vol C Tables 4.2.6.8 and 6.1.1.4'
Tb Tb -0.1723 4.1537 'International Tables Vol C Tables 4.2.6.8 and 6.1.1.4'

loop_
_geom_angle_atom_site_label_1
_geom_angle_atom_site_label_2
_geom_angle_atom_site_label_3
_geom_angle
_geom_angle_site_symmetry_1
_geom_angle_site_symmetry_3
O37 Tb1 O2W 89.18(17) 4_576 .
O37 Tb1 O4W 77.23(14) 4_576 .
O2W Tb1 O4W 138.19(16) . .
O37 Tb1 O38 134.20(12) 4_576 4_676
O2W Tb1 O38 80.71(16) . 4_676
O4W Tb1 O38 135.85(13) . 4_676
O37 Tb1 O3W 74.12(14) 4_576 .
O2W Tb1 O3W 135.75(16) . .
O4W Tb1 O3W 78.38(16) . .
O38 Tb1 O3W 82.57(14) 4_676 .
O37 Tb1 O1W 140.53(13) 4_576 .
O2W Tb1 O1W 73.42(18) . .
O4W Tb1 O1W 92.35(17) . .
O38 Tb1 O1W 78.60(14) 4_676 .
O3W Tb1 O1W 141.56(15) . .
O37 Tb1 O36 134.31(12) 4_576 2
O2W Tb1 O36 136.50(17) . 2
O4W Tb1 O36 67.12(13) . 2
O38 Tb1 O36 69.15(12) 4_676 2
O3W Tb1 O36 71.55(14) . 2
O1W Tb1 O36 70.49(14) . 2
O37 Tb1 O5W 69.47(13) 4_576 .
O2W Tb1 O5W 68.16(17) . .
O4W Tb1 O5W 137.38(15) . .
O38 Tb1 O5W 65.28(13) 4_676 .
O3W Tb1 O5W 67.62(15) . .
O1W Tb1 O5W 130.27(16) . .
O36 Tb1 O5W 121.20(14) 2 .
O37 Tb1 O17 69.94(12) 4_576 .
O2W Tb1 O17 70.68(15) . .
O4W Tb1 O17 67.52(13) . .
O38 Tb1 O17 142.79(12) 4_676 .
O3W Tb1 O17 134.62(14) . .
O1W Tb1 O17 70.90(13) . .
O36 Tb1 O17 117.53(12) 2 .
O5W Tb1 O17 121.27(13) . .
O11W Tb2 O12W 86.46(19) . .
O11W Tb2 O9W 141.12(19) . .
O12W Tb2 O9W 75.6(2) . .
O11W Tb2 O6W 95.9(2) . .
O12W Tb2 O6W 146.28(17) . .
O9W Tb2 O6W 81.9(2) . .
O11W Tb2 O8W 73.3(2) . .
O12W Tb2 O8W 138.9(2) . .
O9W Tb2 O8W 140.0(2) . .
O6W Tb2 O8W 72.8(2) . .
O11W Tb2 O35 70.21(16) . .
O12W Tb2 O35 76.58(15) . .
O9W Tb2 O35 72.16(16) . .
O6W Tb2 O35 72.72(15) . .
O8W Tb2 O35 125.83(18) . .
O11W Tb2 O10W 84.6(2) . .
O12W Tb2 O10W 70.45(19) . .
O9W Tb2 O10W 119.7(2) . .
O6W Tb2 O10W 143.26(19) . .
O8W Tb2 O10W 72.3(2) . .
O35 Tb2 O10W 139.42(19) . .
O11W Tb2 O7W 145.64(19) . .
O12W Tb2 O7W 110.9(2) . .
O9W Tb2 O7W 73.2(2) . .
O6W Tb2 O7W 85.7(2) . .
O8W Tb2 O7W 74.5(2) . .
O35 Tb2 O7W 141.18(17) . .
O10W Tb2 O7W 74.5(2) . .
O18 Mo1 O33 105.54(19) . .
O18 Mo1 O16 102.05(17) . .
O33 Mo1 O16 99.24(17) . .
O18 Mo1 O24 104.05(16) . .
O33 Mo1 O24 93.98(16) . .
O16 Mo1 O24 146.27(14) . .
O18 Mo1 O14 157.86(16) . .
O33 Mo1 O14 96.60(15) . .
O16 Mo1 O14 73.54(13) . .
O24 Mo1 O14 74.22(12) . .
O18 Mo1 O29 89.38(15) . .
O33 Mo1 O29 163.26(15) . .
O16 Mo1 O29 84.66(13) . .
O24 Mo1 O29 74.69(12) . .
O14 Mo1 O29 68.73(11) . .
O18 Mo1 Co1 89.90(13) . .
O33 Mo1 Co1 132.26(13) . .
O16 Mo1 Co1 121.70(11) . .
O24 Mo1 Co1 38.30(9) . .
O14 Mo1 Co1 75.09(8) . .
O29 Mo1 Co1 38.08(8) . .
O34 Mo2 O35 105.47(19) . .
O34 Mo2 O25 100.63(17) . .
O35 Mo2 O25 97.41(17) . .
O34 Mo2 O19 97.16(17) . .
O35 Mo2 O19 101.64(16) . .
O25 Mo2 O19 149.35(15) . .
O34 Mo2 O11 93.34(16) . .
O35 Mo2 O11 160.10(16) . .
O25 Mo2 O11 72.28(14) . .
O19 Mo2 O11 82.00(13) . .
O34 Mo2 O24 162.46(16) . .
O35 Mo2 O24 90.82(15) . .
O25 Mo2 O24 83.29(13) . .
O19 Mo2 O24 72.72(13) . .
O11 Mo2 O24 71.40(12) . .
O31 Mo3 O13 106.7(2) . .
O31 Mo3 O27 98.67(18) . .
O13 Mo3 O27 100.89(17) . .
O31 Mo3 O25 98.67(17) . .
O13 Mo3 O25 99.06(17) . .
O27 Mo3 O25 148.45(15) . .
O31 Mo3 O22 159.89(17) . .
O13 Mo3 O22 92.74(16) . .
O27 Mo3 O22 72.06(13) . .
O25 Mo3 O22 82.85(14) . .
O31 Mo3 O11 91.35(16) . .
O13 Mo3 O11 160.66(17) . .
O27 Mo3 O11 82.67(14) . .
O25 Mo3 O11 70.78(13) . .
O22 Mo3 O11 70.09(12) . .
O5 Mo4 O17 104.30(18) . .
O5 Mo4 O27 98.77(17) . .
O17 Mo4 O27 100.21(17) . .
O5 Mo4 O23 100.57(17) . .
O17 Mo4 O23 98.19(16) . .
O27 Mo4 O23 149.01(15) . .
O5 Mo4 O22 154.32(15) . .
O17 Mo4 O22 100.94(15) . .
O27 Mo4 O22 71.85(13) . .
O23 Mo4 O22 80.33(14) . .
O5 Mo4 O28 86.97(15) . .
O17 Mo4 O28 166.87(15) . .
O27 Mo4 O28 84.41(13) . .
O23 Mo4 O28 72.73(13) . .
O22 Mo4 O28 68.63(11) . .
O21 Mo5 O32 105.84(18) . .
O21 Mo5 O23 100.16(16) . .
O32 Mo5 O23 105.22(17) . .
O21 Mo5 O3 91.77(15) . .
O32 Mo5 O3 101.85(16) . .
O23 Mo5 O3 145.99(14) . .
O21 Mo5 O28 98.75(15) . .
O32 Mo5 O28 155.00(15) . .
O23 Mo5 O28 74.21(13) . .
O3 Mo5 O28 72.54(12) . .
O21 Mo5 O29 163.85(15) . .
O32 Mo5 O29 86.15(15) . .
O23 Mo5 O29 86.69(13) . .
O3 Mo5 O29 74.90(12) . .
O28 Mo5 O29 68.85(11) . .
O21 Mo5 Co2 129.94(12) . .
O32 Mo5 Co2 85.97(13) . .
O23 Mo5 Co2 123.87(11) . .
O3 Mo5 Co2 38.40(9) . .
O28 Mo5 Co2 74.65(8) . .
O29 Mo5 Co2 38.43(8) . .
O1 Mo6 O6 104.41(18) . .
O1 Mo6 O30 100.25(16) . .
O6 Mo6 O30 103.55(16) . .
O1 Mo6 O28 93.79(16) . .
O6 Mo6 O28 101.72(16) . .
O30 Mo6 O28 146.87(14) . .
O1 Mo6 O3 97.96(15) . .
O6 Mo6 O3 157.43(15) . .
O30 Mo6 O3 74.88(13) . .
O28 Mo6 O3 73.54(12) . .
O1 Mo6 O2 165.10(15) . .
O6 Mo6 O2 88.09(15) . .
O30 Mo6 O2 84.31(13) . .
O28 Mo6 O2 75.45(12) . .
O3 Mo6 O2 69.34(11) . .
O1 Mo6 Co1 132.12(13) . .
O6 Mo6 Co1 87.25(12) . .
O30 Mo6 Co1 122.26(11) . .
O28 Mo6 Co1 38.46(9) . .
O3 Mo6 Co1 75.41(8) . .
O2 Mo6 Co1 38.84(8) . .
O12 Mo7 O37 105.72(17) . .
O12 Mo7 O15 101.35(17) . .
O37 Mo7 O15 99.51(16) . .
O12 Mo7 O30 95.30(17) . .
O37 Mo7 O30 100.31(16) . .
O15 Mo7 O30 149.50(14) . .
O12 Mo7 O20 92.33(16) . .
O37 Mo7 O20 161.47(15) . .
O15 Mo7 O20 72.24(13) . .
O30 Mo7 O20 81.80(14) . .
O12 Mo7 O3 160.56(15) . .
O37 Mo7 O3 91.96(14) . .
O15 Mo7 O3 83.20(13) . .
O30 Mo7 O3 73.19(13) . .
O20 Mo7 O3 70.88(12) . .
O9 Mo8 O36 106.73(19) . .
O9 Mo8 O26 99.42(17) . .
O36 Mo8 O26 103.96(16) . .
O9 Mo8 O15 101.42(17) . .
O36 Mo8 O15 94.93(15) . .
O26 Mo8 O15 146.39(14) . .
O9 Mo8 O20 93.68(17) . .
O36 Mo8 O20 157.48(15) . .
O26 Mo8 O20 81.39(13) . .
O15 Mo8 O20 71.25(13) . .
O9 Mo8 O8 161.29(16) . .
O36 Mo8 O8 91.27(15) . .
O26 Mo8 O8 70.58(13) . .
O15 Mo8 O8 81.61(13) . .
O20 Mo8 O8 69.60(12) . .
O4 Mo9 O38 105.70(17) . .
O4 Mo9 O26 100.39(17) . .
O38 Mo9 O26 96.05(16) . .
O4 Mo9 O16 95.43(16) . .
O38 Mo9 O16 102.84(16) . .
O26 Mo9 O16 151.03(14) . .
O4 Mo9 O8 93.88(15) . .
O38 Mo9 O8 158.91(15) . .
O26 Mo9 O8 72.31(13) . .
O16 Mo9 O8 82.59(14) . .
O4 Mo9 O14 162.23(15) . .
O38 Mo9 O14 90.39(14) . .
O26 Mo9 O14 85.00(13) . .
O16 Mo9 O14 73.24(13) . .
O8 Mo9 O14 71.46(11) . .
O7 Mo10 O10 106.01(19) . .
O7 Mo10 O19 100.26(17) . .
O10 Mo10 O19 104.52(17) . .
O7 Mo10 O14 94.38(16) . .
O10 Mo10 O14 100.14(16) . .
O19 Mo10 O14 146.42(14) . .
O7 Mo10 O2 163.83(16) . .
O10 Mo10 O2 88.09(15) . .
O19 Mo10 O2 83.35(13) . .
O14 Mo10 O2 74.99(12) . .
O7 Mo10 O24 96.81(16) . .
O10 Mo10 O24 156.93(15) . .
O19 Mo10 O24 74.08(13) . .
O14 Mo10 O24 74.30(12) . .
O2 Mo10 O24 68.85(11) . .
O7 Mo10 Co2 132.58(13) . .
O10 Mo10 Co2 86.68(13) . .
O19 Mo10 Co2 120.90(11) . .
O14 Mo10 Co2 38.22(9) . .
O2 Mo10 Co2 38.44(8) . .
O24 Mo10 Co2 75.16(8) . .
O29 Co1 O2 84.53(14) . .
O29 Co1 O28 88.12(14) . .
O2 Co1 O28 88.20(14) . .
O29 Co1 O24 88.02(14) . .
O2 Co1 O24 87.16(14) . .
O28 Co1 O24 174.23(14) . .
O29 Co1 O22 96.57(14) . .
O2 Co1 O22 173.28(15) . .
O28 Co1 O22 85.21(14) . .
O24 Co1 O22 99.50(14) . .
O29 Co1 O11 175.61(15) . .
O2 Co1 O11 95.24(14) . .
O28 Co1 O11 96.25(14) . .
O24 Co1 O11 87.59(14) . .
O22 Co1 O11 84.18(14) . .
O29 Co1 Co2 42.26(10) . .
O2 Co1 Co2 42.27(10) . .
O28 Co1 Co2 86.96(10) . .
O24 Co1 Co2 87.30(10) . .
O22 Co1 Co2 138.34(11) . .
O11 Co1 Co2 137.40(10) . .
O29 Co1 Mo6 96.41(10) . .
O2 Co1 Mo6 49.88(10) . .
O28 Co1 Mo6 40.63(10) . .
O24 Co1 Mo6 135.78(10) . .
O22 Co1 Mo6 123.41(11) . .
O11 Co1 Mo6 86.75(10) . .
Co2 Co1 Mo6 68.45(2) . .
O29 Co1 Mo1 50.00(10) . .
O2 Co1 Mo1 95.21(10) . .
O28 Co1 Mo1 137.16(10) . .
O24 Co1 Mo1 40.14(10) . .
O22 Co1 Mo1 90.53(10) . .
O11 Co1 Mo1 125.74(10) . .
Co2 Co1 Mo1 68.56(2) . .
Mo6 Co1 Mo1 136.99(2) . .
O2 Co2 O29 84.39(14) . .
O2 Co2 O14 88.24(14) . .
O29 Co2 O14 87.60(14) . .
O2 Co2 O3 87.09(14) . .
O29 Co2 O3 89.03(14) . .
O14 Co2 O3 174.49(14) . .
O2 Co2 O8 175.64(14) . .
O29 Co2 O8 95.26(14) . .
O14 Co2 O8 87.40(14) . .
O3 Co2 O8 97.25(14) . .
O2 Co2 O20 96.37(14) . .
O29 Co2 O20 175.50(14) . .
O14 Co2 O20 96.85(14) . .
O3 Co2 O20 86.58(14) . .
O8 Co2 O20 84.33(15) . .
O2 Co2 Co1 42.36(10) . .
O29 Co2 Co1 42.03(10) . .
O14 Co2 Co1 87.75(10) . .
O3 Co2 Co1 86.83(10) . .
O8 Co2 Co1 137.18(11) . .
O20 Co2 Co1 138.49(11) . .
O2 Co2 Mo10 50.06(10) . .
O29 Co2 Mo10 95.39(10) . .
O14 Co2 Mo10 40.27(10) . .
O3 Co2 Mo10 135.94(10) . .
O8 Co2 Mo10 125.75(10) . .
O20 Co2 Mo10 88.46(10) . .
Co1 Co2 Mo10 68.84(2) . .
O2 Co2 Mo5 95.95(10) . .
O29 Co2 Mo5 50.34(10) . .
O14 Co2 Mo5 136.74(10) . .
O3 Co2 Mo5 41.15(10) . .
O8 Co2 Mo5 87.11(10) . .
O20 Co2 Mo5 125.17(10) . .
Co1 Co2 Mo5 68.31(2) . .
Mo10 Co2 Mo5 137.15(2) . .
Co2 O2 Co1 95.37(15) . .
Co2 O2 Mo6 102.12(14) . .
Co1 O2 Mo6 91.28(13) . .
Co2 O2 Mo10 91.50(13) . .
Co1 O2 Mo10 102.48(14) . .
Mo6 O2 Mo10 159.69(16) . .
Co2 O3 Mo5 100.46(15) . .
Co2 O3 Mo6 101.20(14) . .
Mo5 O3 Mo6 103.76(14) . .
Co2 O3 Mo7 100.74(13) . .
Mo5 O3 Mo7 151.62(16) . .
Mo6 O3 Mo7 90.37(12) . .
Co2 O8 Mo9 101.39(14) . .
Co2 O8 Mo8 102.33(15) . .
Mo9 O8 Mo8 93.53(12) . .
Co1 O11 Mo2 101.80(15) . .
Co1 O11 Mo3 102.29(15) . .
Mo2 O11 Mo3 94.14(12) . .
Co2 O14 Mo10 101.50(15) . .
Co2 O14 Mo9 99.72(13) . .
Mo10 O14 Mo9 152.22(17) . .
Co2 O14 Mo1 101.36(14) . .
Mo10 O14 Mo1 102.22(13) . .
Mo9 O14 Mo1 90.89(11) . .
Mo7 O15 Mo8 116.82(17) . .
Mo1 O16 Mo9 118.48(17) . .
Mo4 O17 Tb1 159.9(2) . .
Mo10 O19 Mo2 117.97(17) . .
Co2 O20 Mo7 101.80(14) . .
Co2 O20 Mo8 103.74(15) . .
Mo7 O20 Mo8 93.99(12) . .
Co1 O22 Mo3 103.40(15) . .
Co1 O22 Mo4 103.43(15) . .
Mo3 O22 Mo4 93.94(13) . .
Mo5 O23 Mo4 117.68(17) . .
Co1 O24 Mo1 101.56(15) . .
Co1 O24 Mo10 101.32(14) . .
Mo1 O24 Mo10 102.22(14) . .
Co1 O24 Mo2 99.20(14) . .
Mo1 O24 Mo2 152.65(17) . .
Mo10 O24 Mo2 90.87(12) . .
Mo2 O25 Mo3 117.37(18) . .
Mo9 O26 Mo8 119.00(17) . .
Mo4 O27 Mo3 117.31(18) . .
Co1 O28 Mo6 100.91(14) . .
Co1 O28 Mo5 101.16(14) . .
Mo6 O28 Mo5 104.19(14) . .
Co1 O28 Mo4 102.71(14) . .
Mo6 O28 Mo4 149.14(17) . .
Mo5 O28 Mo4 90.43(11) . .
Co1 O29 Co2 95.71(15) . .
Co1 O29 Mo1 91.92(13) . .
Co2 O29 Mo1 102.08(14) . .
Co1 O29 Mo5 101.50(14) . .
Co2 O29 Mo5 91.23(13) . .
Mo1 O29 Mo5 160.10(16) . .
Mo6 O30 Mo7 116.51(17) . .
Mo2 O35 Tb2 151.0(2) . .
Mo8 O36 Tb1 159.4(2) . 2_545
Mo7 O37 Tb1 156.6(2) . 4_575
Mo9 O38 Tb1 152.5(2) . 4_475

loop_
_geom_bond_atom_site_label_1
_geom_bond_atom_site_label_2
_geom_bond_distance
_geom_bond_site_symmetry_2
Tb1 O37 2.353(3) 4_576
Tb1 O2W 2.380(5) .
Tb1 O4W 2.396(4) .
Tb1 O38 2.397(3) 4_676
Tb1 O3W 2.399(4) .
Tb1 O1W 2.451(4) .
Tb1 O36 2.460(4) 2
Tb1 O5W 2.507(4) .
Tb1 O17 2.550(3) .
Tb2 O11W 2.330(5) .
Tb2 O12W 2.365(5) .
Tb2 O9W 2.365(5) .
Tb2 O6W 2.372(5) .
Tb2 O8W 2.378(5) .
Tb2 O35 2.395(4) .
Tb2 O10W 2.398(5) .
Tb2 O7W 2.432(5) .
Mo1 O18 1.700(4) .
Mo1 O33 1.715(4) .
Mo1 O16 1.903(3) .
Mo1 O24 1.985(3) .
Mo1 O14 2.308(3) .
Mo1 O29 2.313(3) .
Mo1 Co1 3.0175(8) .
Mo2 O34 1.693(4) .
Mo2 O35 1.735(4) .
Mo2 O25 1.909(3) .
Mo2 O19 1.951(3) .
Mo2 O11 2.230(3) .
Mo2 O24 2.329(3) .
Mo3 O31 1.708(4) .
Mo3 O13 1.724(4) .
Mo3 O27 1.939(4) .
Mo3 O25 1.946(4) .
Mo3 O22 2.244(3) .
Mo3 O11 2.268(3) .
Mo4 O5 1.704(4) .
Mo4 O17 1.719(3) .
Mo4 O27 1.921(4) .
Mo4 O23 1.946(3) .
Mo4 O22 2.267(3) .
Mo4 O28 2.320(3) .
Mo5 O21 1.714(4) .
Mo5 O32 1.714(4) .
Mo5 O23 1.886(3) .
Mo5 O3 2.013(3) .
Mo5 O28 2.300(3) .
Mo5 O29 2.316(3) .
Mo5 Co2 3.0083(7) .
Mo6 O1 1.714(4) .
Mo6 O6 1.722(4) .
Mo6 O30 1.880(3) .
Mo6 O28 1.980(3) .
Mo6 O3 2.282(3) .
Mo6 O2 2.283(3) .
Mo6 Co1 2.9853(7) .
Mo7 O12 1.683(4) .
Mo7 O37 1.730(3) .
Mo7 O15 1.912(4) .
Mo7 O30 1.946(3) .
Mo7 O20 2.238(3) .
Mo7 O3 2.305(3) .
Mo8 O9 1.690(4) .
Mo8 O36 1.732(4) .
Mo8 O26 1.915(3) .
Mo8 O15 1.946(3) .
Mo8 O20 2.256(3) .
Mo8 O8 2.302(3) .
Mo9 O4 1.711(4) .
Mo9 O38 1.732(3) .
Mo9 O26 1.915(3) .
Mo9 O16 1.923(3) .
Mo9 O8 2.227(3) .
Mo9 O14 2.306(3) .
Mo10 O7 1.699(4) .
Mo10 O10 1.721(4) .
Mo10 O19 1.902(3) .
Mo10 O14 1.983(3) .
Mo10 O2 2.306(3) .
Mo10 O24 2.306(3) .
Mo10 Co2 3.0064(7) .
Co1 O29 1.862(3) .
Co1 O2 1.873(3) .
Co1 O28 1.891(3) .
Co1 O24 1.909(3) .
Co1 O22 1.929(3) .
Co1 O11 1.936(3) .
Co1 Co2 2.7673(9) .
Co2 O2 1.870(3) .
Co2 O29 1.870(3) .
Co2 O14 1.898(3) .
Co2 O3 1.900(3) .
Co2 O8 1.934(3) .
Co2 O20 1.941(3) .
O36 Tb1 2.460(4) 2_545
O37 Tb1 2.353(3) 4_575
O38 Tb1 2.397(3) 4_475
